data_1559887
loop_
_publ_author_name
'Collett, Joel D.'
'Krause, Jeanette A.'
'Guan, Hairong'

_publ_section_title
;
 Multiweek Experiments for an Inorganic Chemistry Laboratory Course:
 Synthesis of Nickel Complexes Supported by a Tetradentate Ligand with a
 N2O2 Donor Set
;
_journal_name_full 'Journal of Chemical Education'
_journal_paper_doi 10.1021/acs.jchemed.0c01117
_journal_year 2020
_chemical_formula_moiety 'C20 H14 N2 Ni O2'
_chemical_formula_sum 'C20 H14 N2 Ni O2'
_chemical_formula_weight 373.04
_space_group_crystal_system orthorhombic
_space_group_IT_number 19
_space_group_name_Hall 'P 2ac 2ab'
_space_group_name_H-M_alt 'P 21 21 21'
_atom_sites_solution_hydrogens geom
_audit_creation_method SHELXL-2017/1
_cell_angle_alpha 90
_cell_angle_beta 90
_cell_angle_gamma 90
_cell_formula_units_Z 4
_cell_length_a 5.36239(9)
_cell_length_b 16.6313(3)
_cell_length_c 17.2165(3)
_cell_measurement_reflns_used 9974
_cell_measurement_temperature 150(2)
_cell_measurement_theta_max 74.55
_cell_measurement_theta_min 3.69
_cell_volume 1535.43(5)
_computing_cell_refinement 'Bruker SAINT v8.38A (Bruker, 2016)'
_computing_data_collection 'Bruker APEX3 v2018.7.2 (Bruker, 2018)'
_computing_data_reduction 'Bruker SAINT v8.38A (Bruker, 2016)'
_computing_molecular_graphics 'Bruker SHELXTL v6.14'
_computing_publication_material 'Bruker SHELXTL v6.14'
_computing_structure_refinement 'SHELXL-2017/1 (Sheldrick, 2018, G.M. Sheldrick (2015) Acta Cryst., C71, 3-8)'
_computing_structure_solution 'Bruker SHELXTL v6.14'
_diffrn_ambient_temperature 150(2)
_diffrn_measured_fraction_theta_full 0.998
_diffrn_measured_fraction_theta_max 0.998
_diffrn_measurement_device_type 'Bruker D8 Venture Photon-II'
_diffrn_measurement_method '\w-\f scans'
_diffrn_radiation_monochromator 'multilayer mirror'
_diffrn_radiation_type CuK\a
_diffrn_radiation_wavelength 1.54178
_diffrn_reflns_av_R_equivalents 0.0256
_diffrn_reflns_av_unetI/netI 0.0185
_diffrn_reflns_Laue_measured_fraction_full 0.998
_diffrn_reflns_Laue_measured_fraction_max 0.998
_diffrn_reflns_limit_h_max 6
_diffrn_reflns_limit_h_min -6
_diffrn_reflns_limit_k_max 20
_diffrn_reflns_limit_k_min -20
_diffrn_reflns_limit_l_max 21
_diffrn_reflns_limit_l_min -13
_diffrn_reflns_number 18441
_diffrn_reflns_point_group_measured_fraction_full 0.998
_diffrn_reflns_point_group_measured_fraction_max 0.997
_diffrn_reflns_theta_full 67.679
_diffrn_reflns_theta_max 74.559
_diffrn_reflns_theta_min 3.695
_diffrn_source 'Incoatec Cu-microfocus 3.0'
_exptl_absorpt_coefficient_mu 1.959
_exptl_absorpt_correction_T_max 0.865
_exptl_absorpt_correction_T_min 0.781
_exptl_absorpt_correction_type multi-scan
_exptl_absorpt_process_details 'SADABS 2016/2 (L.Krause, et al. J. Appl. Cryst. (2015), 48, 3-10)'
_exptl_crystal_colour 'dark red'
_exptl_crystal_density_diffrn 1.614
_exptl_crystal_description plate
_exptl_crystal_F_000 768
_exptl_crystal_size_max 0.104
_exptl_crystal_size_mid 0.098
_exptl_crystal_size_min 0.041
_refine_diff_density_max 0.216
_refine_diff_density_min -0.172
_refine_diff_density_rms 0.045
_refine_ls_abs_structure_details
;
 Flack x determined using 1249 quotients [(I+)-(I-)]/[(I+)+(I-)]
 (Parsons, Flack and Wagner, Acta Cryst. B69 (2013) 249-259).

Flack parameter is negative, meaningless.
;
_refine_ls_abs_structure_Flack -0.024(8)
_refine_ls_extinction_method none
_refine_ls_goodness_of_fit_ref 1.078
_refine_ls_hydrogen_treatment constr
_refine_ls_matrix_type full
_refine_ls_number_parameters 226
_refine_ls_number_reflns 3134
_refine_ls_number_restraints 0
_refine_ls_restrained_S_all 1.078
_refine_ls_R_factor_all 0.0245
_refine_ls_R_factor_gt 0.0236
_refine_ls_shift/su_max 0.001
_refine_ls_shift/su_mean 0.000
_refine_ls_structure_factor_coef Fsqd
_refine_ls_weighting_details 'w=1/[\s^2^(Fo^2^)+(0.0397P)^2^+0.1892P] where P=(Fo^2^+2Fc^2^)/3'
_refine_ls_weighting_scheme calc
_refine_ls_wR_factor_gt 0.0607
_refine_ls_wR_factor_ref 0.0613
_reflns_Friedel_coverage 0.702
_reflns_Friedel_fraction_full 0.998
_reflns_Friedel_fraction_max 0.996
_reflns_number_gt 3064
_reflns_number_total 3134
_reflns_threshold_expression 'I > 2\s(I)'
_cod_data_source_file ed0c01117_si_010.cif
_cod_data_source_block 20028c
_cod_original_cell_volume 1535.43(4)
_cod_database_code 1559887
_shelx_shelxl_version_number 2017/1
_shelx_space_group_comment
;
The symmetry employed for this shelxl refinement is uniquely defined
by the following loop, which should always be used as a source of
symmetry information in preference to the above space-group names.
They are only intended as comments.
;
_shelx_estimated_absorpt_t_min 0.822
_shelx_estimated_absorpt_t_max 0.924

loop_
_space_group_symop_operation_xyz
'x, y, z'
'-x+1/2, -y, z+1/2'
'-x, y+1/2, -z+1/2'
'x+1/2, -y+1/2, -z'

loop_
_atom_site_label
_atom_site_type_symbol
_atom_site_fract_x
_atom_site_fract_y
_atom_site_fract_z
_atom_site_U_iso_or_equiv
_atom_site_adp_type
_atom_site_occupancy
_atom_site_site_symmetry_order
_atom_site_calc_flag
_atom_site_refinement_flags_posn
_atom_site_refinement_flags_adp
_atom_site_refinement_flags_occupancy
_atom_site_disorder_assembly
_atom_site_disorder_group
Ni Ni 0.85443(6) 0.77600(2) 0.19103(2) 0.02307(11) Uani 1 1 d . . . . .
O1 O 0.8578(3) 0.87405(9) 0.14079(8) 0.0299(3) Uani 1 1 d . . . . .
O2 O 0.5742(3) 0.81622(9) 0.23946(8) 0.0282(3) Uani 1 1 d . . . . .
N1 N 1.1366(3) 0.73656(10) 0.14043(9) 0.0239(3) Uani 1 1 d . . . . .
N2 N 0.8500(4) 0.67884(10) 0.24471(9) 0.0245(3) Uani 1 1 d . . . . .
C1 C 1.0243(4) 0.90117(13) 0.09309(11) 0.0259(4) Uani 1 1 d . . . . .
C2 C 0.9986(4) 0.98121(13) 0.06463(12) 0.0309(4) Uani 1 1 d . . . . .
H2A H 0.858731 1.012369 0.080144 0.037 Uiso 1 1 calc R U . . .
C3 C 1.1717(5) 1.01428(13) 0.01527(12) 0.0326(5) Uani 1 1 d . . . . .
H3A H 1.150019 1.067928 -0.002428 0.039 Uiso 1 1 calc R U . . .
C4 C 1.3802(5) 0.97003(14) -0.00948(12) 0.0331(5) Uani 1 1 d . . . . .
H4A H 1.498945 0.993323 -0.043703 0.040 Uiso 1 1 calc R U . . .
C5 C 1.4097(4) 0.89299(14) 0.01644(12) 0.0310(5) Uani 1 1 d . . . . .
H5A H 1.550660 0.862917 -0.000062 0.037 Uiso 1 1 calc R U . . .
C6 C 1.2351(4) 0.85691(13) 0.06729(11) 0.0263(4) Uani 1 1 d . . . . .
C7 C 1.2775(4) 0.77683(14) 0.09311(11) 0.0264(4) Uani 1 1 d . . . . .
H7A H 1.422106 0.750445 0.073972 0.032 Uiso 1 1 calc R U . . .
C8 C 1.1964(4) 0.65654(13) 0.16268(11) 0.0250(4) Uani 1 1 d . . . . .
C9 C 1.3939(4) 0.61044(13) 0.13386(11) 0.0285(4) Uani 1 1 d . . . . .
H9A H 1.502491 0.631659 0.095385 0.034 Uiso 1 1 calc R U . . .
C10 C 1.4288(4) 0.53302(14) 0.16242(12) 0.0323(5) Uani 1 1 d . . . . .
H10A H 1.564348 0.501626 0.143875 0.039 Uiso 1 1 calc R U . . .
C11 C 1.2687(5) 0.50103(14) 0.21753(13) 0.0341(5) Uani 1 1 d . . . . .
H11A H 1.295410 0.448090 0.236512 0.041 Uiso 1 1 calc R U . . .
C12 C 1.0701(4) 0.54592(13) 0.24505(12) 0.0305(4) Uani 1 1 d . . . . .
H12A H 0.957078 0.523287 0.281497 0.037 Uiso 1 1 calc R U . . .
C13 C 1.0367(4) 0.62474(13) 0.21889(11) 0.0261(4) Uani 1 1 d . . . . .
C14 C 0.7073(4) 0.66126(12) 0.30336(11) 0.0261(4) Uani 1 1 d . . . . .
H14A H 0.735096 0.611235 0.328554 0.031 Uiso 1 1 calc R U . . .
C15 C 0.5129(4) 0.71088(13) 0.33287(11) 0.0267(4) Uani 1 1 d . . . . .
C16 C 0.3721(5) 0.68291(14) 0.39732(11) 0.0314(4) Uani 1 1 d . . . . .
H16A H 0.413694 0.632920 0.420665 0.038 Uiso 1 1 calc R U . . .
C17 C 0.1767(4) 0.72707(15) 0.42641(12) 0.0339(4) Uani 1 1 d . . . . .
H17A H 0.084715 0.708207 0.469898 0.041 Uiso 1 1 calc R U . . .
C18 C 0.1149(4) 0.80042(15) 0.39100(12) 0.0334(5) Uani 1 1 d . . . . .
H18A H -0.020929 0.830911 0.410684 0.040 Uiso 1 1 calc R U . . .
C19 C 0.2468(5) 0.82898(14) 0.32847(12) 0.0306(5) Uani 1 1 d . . . . .
H19A H 0.199403 0.878533 0.305334 0.037 Uiso 1 1 calc R U . . .
C20 C 0.4529(4) 0.78579(13) 0.29774(11) 0.0257(4) Uani 1 1 d . . . . .

loop_
_atom_site_aniso_label
_atom_site_aniso_U_11
_atom_site_aniso_U_22
_atom_site_aniso_U_33
_atom_site_aniso_U_23
_atom_site_aniso_U_13
_atom_site_aniso_U_12
Ni 0.02644(17) 0.01977(17) 0.02300(16) -0.00004(12) 0.00099(12) -0.00093(14)
O1 0.0335(8) 0.0246(7) 0.0318(7) 0.0047(5) 0.0058(7) 0.0033(7)
O2 0.0298(8) 0.0234(7) 0.0313(7) 0.0007(5) 0.0036(6) -0.0005(6)
N1 0.0274(8) 0.0226(8) 0.0219(6) -0.0015(6) -0.0021(6) -0.0002(7)
N2 0.0298(9) 0.0199(7) 0.0236(7) -0.0015(5) -0.0027(7) -0.0023(7)
C1 0.0300(10) 0.0250(10) 0.0227(8) 0.0003(7) -0.0018(7) -0.0027(8)
C2 0.0382(12) 0.0266(10) 0.0280(9) 0.0000(7) -0.0007(8) 0.0019(9)
C3 0.0447(13) 0.0245(10) 0.0287(9) 0.0036(7) -0.0042(9) -0.0057(10)
C4 0.0362(12) 0.0342(11) 0.0289(9) 0.0035(8) 0.0013(9) -0.0073(10)
C5 0.0313(12) 0.0340(11) 0.0276(9) 0.0005(8) 0.0021(8) -0.0022(9)
C6 0.0294(10) 0.0260(10) 0.0235(8) 0.0001(7) -0.0020(8) -0.0031(8)
C7 0.0273(9) 0.0271(10) 0.0249(8) -0.0015(8) 0.0000(7) 0.0002(8)
C8 0.0302(11) 0.0219(9) 0.0227(8) -0.0024(7) -0.0044(7) -0.0004(8)
C9 0.0321(11) 0.0276(10) 0.0259(8) -0.0005(7) -0.0010(8) 0.0008(8)
C10 0.0353(12) 0.0295(11) 0.0319(9) -0.0030(8) -0.0009(8) 0.0071(9)
C11 0.0449(13) 0.0236(11) 0.0338(10) 0.0026(8) -0.0018(9) 0.0045(9)
C12 0.0385(12) 0.0243(10) 0.0287(9) 0.0020(7) 0.0010(8) -0.0009(8)
C13 0.0311(10) 0.0238(10) 0.0232(8) -0.0031(7) -0.0031(7) 0.0000(8)
C14 0.0317(10) 0.0230(9) 0.0237(8) -0.0001(7) -0.0031(7) -0.0048(8)
C15 0.0283(10) 0.0273(10) 0.0245(8) -0.0031(7) -0.0021(7) -0.0067(9)
C16 0.0349(11) 0.0326(11) 0.0266(9) 0.0002(7) -0.0006(9) -0.0062(10)
C17 0.0342(11) 0.0412(12) 0.0265(9) -0.0044(8) 0.0041(8) -0.0078(11)
C18 0.0277(10) 0.0386(12) 0.0338(10) -0.0109(8) 0.0034(8) -0.0040(9)
C19 0.0300(10) 0.0268(11) 0.0351(10) -0.0055(8) 0.0004(8) -0.0038(8)
C20 0.0254(9) 0.0253(10) 0.0264(8) -0.0047(7) -0.0003(7) -0.0081(8)

loop_
_atom_type_symbol
_atom_type_description
_atom_type_scat_dispersion_real
_atom_type_scat_dispersion_imag
_atom_type_scat_source
C C 0.0181 0.0091 'International Tables Vol C Tables 4.2.6.8 and 6.1.1.4'
H H 0.0000 0.0000 'International Tables Vol C Tables 4.2.6.8 and 6.1.1.4'
N N 0.0311 0.0180 'International Tables Vol C Tables 4.2.6.8 and 6.1.1.4'
O O 0.0492 0.0322 'International Tables Vol C Tables 4.2.6.8 and 6.1.1.4'
Ni Ni -3.0029 0.5091 'International Tables Vol C Tables 4.2.6.8 and 6.1.1.4'

loop_
_geom_angle_atom_site_label_1
_geom_angle_atom_site_label_2
_geom_angle_atom_site_label_3
_geom_angle
_geom_angle_site_symmetry_1
_geom_angle_site_symmetry_3
_geom_angle_publ_flag
O2 Ni O1 84.22(7) . . ?
O2 Ni N2 94.59(8) . . ?
O1 Ni N2 178.17(7) . . ?
O2 Ni N1 178.92(7) . . ?
O1 Ni N1 94.82(7) . . ?
N2 Ni N1 86.38(8) . . ?
C1 O1 Ni 127.71(15) . . ?
C20 O2 Ni 128.05(14) . . ?
C7 N1 C8 121.41(19) . . ?
C7 N1 Ni 125.74(15) . . ?
C8 N1 Ni 112.73(14) . . ?
C14 N2 C13 121.09(17) . . ?
C14 N2 Ni 126.03(15) . . ?
C13 N2 Ni 112.73(13) . . ?
O1 C1 C6 124.55(19) . . ?
O1 C1 C2 118.5(2) . . ?
C6 C1 C2 117.0(2) . . ?
C3 C2 C1 121.4(2) . . ?
C2 C3 C4 121.1(2) . . ?
C5 C4 C3 119.0(2) . . ?
C4 C5 C6 121.6(2) . . ?
C5 C6 C1 120.0(2) . . ?
C5 C6 C7 119.0(2) . . ?
C1 C6 C7 120.99(19) . . ?
N1 C7 C6 125.9(2) . . ?
C13 C8 C9 120.2(2) . . ?
C13 C8 N1 113.77(19) . . ?
C9 C8 N1 126.1(2) . . ?
C10 C9 C8 119.0(2) . . ?
C11 C10 C9 120.9(2) . . ?
C12 C11 C10 120.3(2) . . ?
C11 C12 C13 119.6(2) . . ?
C8 C13 C12 120.0(2) . . ?
C8 C13 N2 114.20(18) . . ?
C12 C13 N2 125.8(2) . . ?
N2 C14 C15 125.29(19) . . ?
C16 C15 C20 119.9(2) . . ?
C16 C15 C14 118.6(2) . . ?
C20 C15 C14 121.47(18) . . ?
C17 C16 C15 121.0(2) . . ?
C16 C17 C18 119.1(2) . . ?
C19 C18 C17 121.3(2) . . ?
C18 C19 C20 121.2(2) . . ?
O2 C20 C19 118.7(2) . . ?
O2 C20 C15 123.82(19) . . ?
C19 C20 C15 117.45(19) . . ?

loop_
_geom_bond_atom_site_label_1
_geom_bond_atom_site_label_2
_geom_bond_distance
_geom_bond_site_symmetry_2
_geom_bond_publ_flag
Ni O2 1.8441(16) . ?
Ni O1 1.8460(14) . ?
Ni N2 1.8616(16) . ?
Ni N1 1.8652(18) . ?
O1 C1 1.294(3) . ?
O2 C20 1.298(2) . ?
N1 C7 1.297(3) . ?
N1 C8 1.421(3) . ?
N2 C14 1.300(3) . ?
N2 C13 1.418(3) . ?
C1 C6 1.420(3) . ?
C1 C2 1.425(3) . ?
C2 C3 1.373(3) . ?
C3 C4 1.405(4) . ?
C4 C5 1.366(3) . ?
C5 C6 1.415(3) . ?
C6 C7 1.422(3) . ?
C8 C13 1.396(3) . ?
C8 C9 1.398(3) . ?
C9 C10 1.391(3) . ?
C10 C11 1.386(3) . ?
C11 C12 1.384(3) . ?
C12 C13 1.397(3) . ?
C14 C15 1.423(3) . ?
C15 C16 1.420(3) . ?
C15 C20 1.422(3) . ?
C16 C17 1.374(3) . ?
C17 C18 1.403(4) . ?
C18 C19 1.373(3) . ?
C19 C20 1.420(3) . ?
